data_9007803
loop_
_publ_author_name
'Kohara, S.'
'Kawahara, A.'

_publ_section_title
;
 Structure of synthetic dipotassium zinc tetrasilicate
;
_journal_name_full 'Acta Crystallographica, Section C'
_journal_page_first 1373
_journal_page_last 1376
_journal_paper_doi 10.1107/S0108270189013351
_journal_volume 46
_journal_year 1990
_chemical_formula_structural K2ZnSi4O10
_chemical_formula_sum 'K2 O10 Si4 Zn'
_space_group_IT_number 19
_symmetry_space_group_name_Hall 'P 2ac 2ab'
_symmetry_space_group_name_H-M 'P 21 21 21'
_cell_angle_alpha 90
_cell_angle_beta 90
_cell_angle_gamma 90
_cell_length_a 10.0673
_cell_length_b 14.047
_cell_length_c 7.0673
_cell_formula_units_Z 4
_cell_volume 999.425
_database_code_amcsd 0010165
_exptl_crystal_density_diffrn 2.764
_cod_original_formula_sum 'Zn K2 Si4 O10'
_cod_database_code 9007803
_amcsd_formula_title K2ZnSi4O10

loop_
_space_group_symop_operation_xyz
x,y,z
-x,1/2+y,1/2-z
1/2+x,1/2-y,-z
1/2-x,-y,1/2+z

loop_
_atom_site_label
_atom_site_fract_x
_atom_site_fract_y
_atom_site_fract_z
_atom_site_U_iso_or_equiv
Zn 0.19340 0.35450 0.01660 0.00874
K1 0.32610 0.39980 0.51020 0.02622
K2 0.39770 0.11780 0.23150 0.02761
Si1 0.48250 0.42150 0.96900 0.00773
Si2 0.09730 0.22670 0.32590 0.00836
Si3 0.44010 0.09910 0.73360 0.00811
Si4 0.34570 0.82090 0.23580 0.00760
O1 0.07530 0.98680 0.07800 0.01393
O2 0.17110 0.55100 0.47370 0.01596
O3 0.46670 0.88210 0.32850 0.01393
O4 0.00600 0.15840 0.19050 0.02128
O5 0.22670 0.26730 0.22790 0.01760
O6 0.36480 0.83710 0.00900 0.01672
O7 0.00380 0.81020 0.10740 0.01532
O8 0.20920 0.87570 0.30450 0.01672
O9 0.03180 0.42590 0.09190 0.01140
O10 0.34520 0.71120 0.28330 0.01431

loop_
_cod_related_entry_id
_cod_related_entry_database
_cod_related_entry_code
1 AMCSD 0010165
